data_1540620
loop_
_publ_author_name
'Chang, Meng-Yang'
'Cheng, Yu-Chieh'

_publ_section_title
;
 Bi(OTf)3 Mediated exo-Olefin Isomerization of \a-Benzoyl
 \b-Styrylsulfones.
;
_journal_issue 22
_journal_name_full 'Organic letters'
_journal_page_first 5702
_journal_page_last 5705
_journal_paper_doi 10.1021/acs.orglett.5b03020
_journal_volume 17
_journal_year 2015
_chemical_formula_sum 'C30 H26 O3 S'
_chemical_formula_weight 466.57
_space_group_crystal_system orthorhombic
_space_group_IT_number 29
_space_group_name_Hall 'P 2c -2ac'
_space_group_name_H-M_alt 'P c a 21'
_symmetry_space_group_name_Hall 'P 2c -2ac'
_symmetry_space_group_name_H-M 'P c a 21'
_atom_sites_solution_hydrogens geom
_audit_creation_method SHELXL-2014/6
_cell_angle_alpha 90
_cell_angle_beta 90
_cell_angle_gamma 90
_cell_formula_units_Z 4
_cell_length_a 16.1272(15)
_cell_length_b 8.2497(8)
_cell_length_c 17.7820(16)
_cell_measurement_reflns_used 2752
_cell_measurement_temperature 100(2)
_cell_measurement_theta_max 23.6152
_cell_measurement_theta_min 2.4688
_cell_volume 2365.8(4)
_computing_cell_refinement 'SAINT V8.34A (Bruker AXS Inc., 2013)'
_computing_data_collection 'APEX2 (Bruker AXS, 2010)'
_computing_data_reduction 'SAINT V8.34A (Bruker AXS Inc., 2013)'
_computing_molecular_graphics 'SHELXTL (Sheldrick, 2008)'
_computing_publication_material SHELXTL
_computing_structure_refinement 'SHELXL-2014/6 (Sheldrick, 2014)'
_diffrn_ambient_temperature 100(2)
_diffrn_detector_area_resol_mean 8.3333
_diffrn_measured_fraction_theta_full 1.000
_diffrn_measured_fraction_theta_max 1.000
_diffrn_measurement_device_type 'Bruker APEX-II CCD'
_diffrn_measurement_method '\f and \w scans'
_diffrn_radiation_type MoK\a
_diffrn_radiation_wavelength 0.71073
_diffrn_reflns_av_R_equivalents 0.0585
_diffrn_reflns_av_unetI/netI 0.0464
_diffrn_reflns_laue_measured_fraction_full 1.000
_diffrn_reflns_laue_measured_fraction_max 1.000
_diffrn_reflns_limit_h_max 20
_diffrn_reflns_limit_h_min -20
_diffrn_reflns_limit_k_max 10
_diffrn_reflns_limit_k_min -10
_diffrn_reflns_limit_l_max 15
_diffrn_reflns_limit_l_min -22
_diffrn_reflns_number 19026
_diffrn_reflns_point_group_measured_fraction_full 0.927
_diffrn_reflns_point_group_measured_fraction_max 0.916
_diffrn_reflns_theta_full 25.242
_diffrn_reflns_theta_max 26.403
_diffrn_reflns_theta_min 2.291
_exptl_absorpt_coefficient_mu 0.168
_exptl_absorpt_correction_T_max 0.9485
_exptl_absorpt_correction_T_min 0.8725
_exptl_absorpt_correction_type multi-scan
_exptl_absorpt_process_details 'SADABS V2014/4 (Bruker AXS Inc.)'
_exptl_crystal_colour Colorless
_exptl_crystal_density_diffrn 1.310
_exptl_crystal_density_meas ?
_exptl_crystal_density_method 'not measured'
_exptl_crystal_description Lump
_exptl_crystal_F_000 984
_exptl_crystal_size_max 0.20
_exptl_crystal_size_mid 0.13
_exptl_crystal_size_min 0.10
_refine_diff_density_max 0.204
_refine_diff_density_min -0.289
_refine_diff_density_rms 0.042
_refine_ls_abs_structure_details
;
 Flack x determined using 1513 quotients [(I+)-(I-)]/[(I+)+(I-)]
 (Parsons, Flack and Wagner, Acta Cryst. B69 (2013) 249-259).
;
_refine_ls_abs_structure_Flack 0.01(5)
_refine_ls_extinction_method none
_refine_ls_goodness_of_fit_ref 1.026
_refine_ls_hydrogen_treatment constr
_refine_ls_matrix_type full
_refine_ls_number_parameters 309
_refine_ls_number_reflns 4453
_refine_ls_number_restraints 1
_refine_ls_restrained_S_all 1.026
_refine_ls_R_factor_all 0.0475
_refine_ls_R_factor_gt 0.0371
_refine_ls_shift/su_max 0.019
_refine_ls_shift/su_mean 0.000
_refine_ls_structure_factor_coef Fsqd
_refine_ls_weighting_details 'w=1/[\s^2^(Fo^2^)+(0.0448P)^2^+0.0135P] where P=(Fo^2^+2Fc^2^)/3'
_refine_ls_weighting_scheme calc
_refine_ls_wR_factor_gt 0.0808
_refine_ls_wR_factor_ref 0.0863
_reflns_Friedel_coverage 0.771
_reflns_friedel_fraction_full 0.849
_reflns_friedel_fraction_max 0.826
_reflns_number_gt 3880
_reflns_number_total 4453
_reflns_threshold_expression 'I > 2\s(I)'
_cod_data_source_file ol5b03020_si_002.cif
_cod_data_source_block 141126LT
_cod_depositor_comments
;
The following automatic conversions were performed:

'_exptl_crystal_density_meas' value 'not measured' was changed to '?'
- the value is perceived as not measured.

Automatic conversion script
Id: cif_fix_values 4268 2015-11-12 08:31:59Z antanas 
;
_cod_database_code 1540620
_shelx_space_group_comment
;
The symmetry employed for this shelxl refinement is uniquely defined
by the following loop, which should always be used as a source of
symmetry information in preference to the above space-group names.
They are only intended as comments.
;
_shelxl_version_number 2014/6

loop_
_space_group_symop_operation_xyz
'x, y, z'
'-x, -y, z+1/2'
'-x+1/2, y, z+1/2'
'x+1/2, -y, z'

loop_
_atom_site_label
_atom_site_type_symbol
_atom_site_fract_x
_atom_site_fract_y
_atom_site_fract_z
_atom_site_U_iso_or_equiv
_atom_site_adp_type
_atom_site_occupancy
_atom_site_site_symmetry_order
_atom_site_calc_flag
_atom_site_refinement_flags_posn
_atom_site_refinement_flags_adp
S1 S 0.71106(4) 0.98267(9) 0.80966(5) 0.02136(18) Uani 1 1 d . .
O1 O 0.63769(13) 0.9621(3) 0.85515(13) 0.0305(6) Uani 1 1 d . .
O2 O 0.70970(12) 0.5805(3) 0.79066(13) 0.0261(6) Uani 1 1 d . .
O3 O 0.72834(14) 1.1385(3) 0.77657(14) 0.0295(6) Uani 1 1 d . .
C1 C 1.30387(19) 0.5496(4) 0.49947(19) 0.0234(7) Uani 1 1 d . .
H1 H 1.3561 0.5087 0.4838 0.028 Uiso 1 1 calc R U
C2 C 1.27753(19) 0.5274(4) 0.5729(2) 0.0234(7) Uani 1 1 d . .
H11 H 1.3123 0.4723 0.6076 0.028 Uiso 1 1 calc R U
C3 C 1.20107(18) 0.5848(4) 0.59608(19) 0.0207(7) Uani 1 1 d . .
H12 H 1.1837 0.5681 0.6466 0.025 Uiso 1 1 calc R U
C4 C 1.14893(18) 0.6673(4) 0.54600(17) 0.0186(6) Uani 1 1 d . .
C5 C 1.06643(18) 0.7291(4) 0.57020(18) 0.0190(7) Uani 1 1 d . .
C6 C 1.04911(19) 0.7619(4) 0.64562(18) 0.0222(7) Uani 1 1 d . .
H13 H 1.0914 0.7487 0.6823 0.027 Uiso 1 1 calc R U
C7 C 0.97072(19) 0.8135(4) 0.66751(18) 0.0221(7) Uani 1 1 d . .
H14 H 0.9600 0.8317 0.7194 0.026 Uiso 1 1 calc R U
C8 C 0.90748(18) 0.8392(4) 0.61549(17) 0.0187(7) Uani 1 1 d . .
C9 C 0.82221(18) 0.8850(4) 0.63912(18) 0.0191(7) Uani 1 1 d . .
C10 C 0.78991(17) 0.8109(4) 0.69931(18) 0.0187(7) Uani 1 1 d . .
H18 H 0.8239 0.7332 0.7240 0.022 Uiso 1 1 calc R U
C11 C 0.70491(18) 0.8389(4) 0.73149(17) 0.0199(7) Uani 1 1 d . .
H6 H 0.6683 0.8851 0.6915 0.024 Uiso 1 1 calc R U
C12 C 0.79786(17) 0.9208(4) 0.86247(18) 0.0196(7) Uani 1 1 d . .
C13 C 0.78794(18) 0.8057(4) 0.91828(18) 0.0232(8) Uani 1 1 d . .
H5 H 0.7350 0.7597 0.9278 0.028 Uiso 1 1 calc R U
C14 C 0.85648(19) 0.7580(4) 0.96041(19) 0.0240(7) Uani 1 1 d . .
H4 H 0.8501 0.6802 0.9994 0.029 Uiso 1 1 calc R U
C15 C 0.93443(18) 0.8236(4) 0.94569(19) 0.0229(7) Uani 1 1 d . .
C16 C 1.0087(2) 0.7725(5) 0.9915(2) 0.0375(9) Uani 1 1 d . .
H3 H 1.0588 0.7798 0.9605 0.056 Uiso 1 1 calc R U
H2 H 1.0012 0.6605 1.0085 0.056 Uiso 1 1 calc R U
H26 H 1.0143 0.8440 1.0352 0.056 Uiso 1 1 calc R U
C17 C 1.00324(18) 0.7569(4) 0.51791(18) 0.0216(7) Uani 1 1 d . .
H8 H 1.0135 0.7363 0.4662 0.026 Uiso 1 1 calc R U
C18 C 0.92631(18) 0.8137(4) 0.53951(18) 0.0213(7) Uani 1 1 d . .
H7 H 0.8856 0.8357 0.5023 0.026 Uiso 1 1 calc R U
C19 C 1.25370(19) 0.6317(4) 0.4490(2) 0.0248(7) Uani 1 1 d . .
H10 H 1.2715 0.6479 0.3986 0.030 Uiso 1 1 calc R U
C20 C 1.17725(18) 0.6902(4) 0.47242(18) 0.0211(7) Uani 1 1 d . .
H9 H 1.1433 0.7472 0.4376 0.025 Uiso 1 1 calc R U
C21 C 0.7762(2) 1.0094(4) 0.5929(2) 0.0262(8) Uani 1 1 d . .
H16 H 0.7409 0.9542 0.5561 0.039 Uiso 1 1 calc R U
H15 H 0.8161 1.0786 0.5666 0.039 Uiso 1 1 calc R U
H17 H 0.7417 1.0760 0.6261 0.039 Uiso 1 1 calc R U
C22 C 0.66554(18) 0.6829(4) 0.76183(17) 0.0204(7) Uani 1 1 d . .
C23 C 0.57386(18) 0.6603(4) 0.75734(17) 0.0189(6) Uani 1 1 d . .
C24 C 0.53748(19) 0.5473(4) 0.8056(2) 0.0282(7) Uani 1 1 d . .
H19 H 0.5713 0.4870 0.8393 0.034 Uiso 1 1 calc R U
C25 C 0.4523(2) 0.5222(4) 0.8049(2) 0.0313(8) Uani 1 1 d . .
H23 H 0.4278 0.4479 0.8391 0.038 Uiso 1 1 calc R U
C26 C 0.4035(2) 0.6053(4) 0.75434(19) 0.0272(8) Uani 1 1 d . .
H22 H 0.3453 0.5877 0.7536 0.033 Uiso 1 1 calc R U
C27 C 0.4389(2) 0.7141(4) 0.7047(2) 0.0302(8) Uani 1 1 d . .
H20 H 0.4053 0.7689 0.6689 0.036 Uiso 1 1 calc R U
C28 C 0.52338(19) 0.7432(4) 0.7070(2) 0.0262(7) Uani 1 1 d . .
H21 H 0.5471 0.8208 0.6739 0.031 Uiso 1 1 calc R U
C29 C 0.87481(18) 0.9858(4) 0.84635(18) 0.0205(7) Uani 1 1 d . .
H25 H 0.8810 1.0634 0.8072 0.025 Uiso 1 1 calc R U
C30 C 0.94294(18) 0.9364(4) 0.88810(19) 0.0230(7) Uani 1 1 d . .
H24 H 0.9961 0.9801 0.8772 0.028 Uiso 1 1 calc R U

loop_
_atom_site_aniso_label
_atom_site_aniso_U_11
_atom_site_aniso_U_22
_atom_site_aniso_U_33
_atom_site_aniso_U_23
_atom_site_aniso_U_13
_atom_site_aniso_U_12
S1 0.0150(3) 0.0208(4) 0.0282(4) -0.0049(4) -0.0003(3) 0.0027(3)
O1 0.0172(11) 0.0380(15) 0.0364(15) -0.0111(12) 0.0033(10) 0.0043(10)
O2 0.0232(11) 0.0252(12) 0.0298(14) 0.0016(10) -0.0032(10) 0.0030(9)
O3 0.0279(13) 0.0198(12) 0.0407(14) -0.0025(11) -0.0054(10) 0.0042(10)
C1 0.0191(16) 0.0194(18) 0.0317(19) -0.0031(15) 0.0037(13) -0.0009(13)
C2 0.0201(16) 0.0175(16) 0.032(2) 0.0002(15) -0.0019(13) 0.0011(13)
C3 0.0225(16) 0.0179(17) 0.0217(17) 0.0003(14) 0.0004(13) -0.0022(13)
C4 0.0200(15) 0.0143(16) 0.0216(16) 0.0006(13) 0.0014(12) -0.0015(13)
C5 0.0202(16) 0.0147(16) 0.0220(17) 0.0012(13) -0.0001(13) -0.0030(12)
C6 0.0208(16) 0.0286(19) 0.0173(17) -0.0017(14) -0.0023(13) 0.0009(14)
C7 0.0233(17) 0.0239(19) 0.0190(17) -0.0023(14) 0.0018(13) 0.0004(14)
C8 0.0191(15) 0.0147(17) 0.0224(17) -0.0031(13) -0.0007(12) -0.0019(12)
C9 0.0182(14) 0.0161(17) 0.0231(16) -0.0026(14) -0.0024(12) -0.0011(13)
C10 0.0176(15) 0.0158(17) 0.0228(17) -0.0027(14) -0.0030(13) 0.0049(12)
C11 0.0173(15) 0.0234(18) 0.0191(16) -0.0028(14) -0.0020(12) -0.0003(13)
C12 0.0152(15) 0.0215(17) 0.0222(17) -0.0071(14) -0.0003(12) 0.0033(12)
C13 0.0171(16) 0.025(2) 0.0273(19) -0.0046(16) 0.0060(13) -0.0067(14)
C14 0.0258(16) 0.0229(18) 0.0232(18) 0.0006(15) 0.0010(14) -0.0010(13)
C15 0.0202(16) 0.0236(19) 0.0250(18) -0.0051(15) -0.0003(13) 0.0028(13)
C16 0.028(2) 0.041(2) 0.044(2) 0.0016(19) -0.0094(16) 0.0027(16)
C17 0.0223(17) 0.0251(18) 0.0175(17) 0.0007(14) 0.0013(13) -0.0043(13)
C18 0.0193(16) 0.0236(18) 0.0209(17) 0.0031(15) -0.0033(12) -0.0017(13)
C19 0.0250(16) 0.0241(18) 0.0253(17) -0.0006(15) 0.0071(14) -0.0032(14)
C20 0.0212(15) 0.0206(17) 0.0215(17) 0.0016(14) -0.0002(13) 0.0016(13)
C21 0.0233(17) 0.0247(19) 0.0307(19) 0.0023(16) -0.0031(14) 0.0031(14)
C22 0.0222(16) 0.0217(17) 0.0172(16) -0.0043(14) -0.0009(13) 0.0010(13)
C23 0.0204(15) 0.0197(16) 0.0166(15) -0.0040(13) 0.0020(12) 0.0001(12)
C24 0.0278(16) 0.0279(17) 0.0288(18) 0.0058(19) -0.0025(15) -0.0028(14)
C25 0.0321(17) 0.0303(18) 0.0314(18) 0.0040(18) 0.0047(16) -0.0087(14)
C26 0.0188(16) 0.0250(19) 0.038(2) -0.0088(16) 0.0046(14) -0.0040(13)
C27 0.0238(17) 0.030(2) 0.037(2) 0.0041(17) -0.0050(16) -0.0006(15)
C28 0.0228(16) 0.0266(19) 0.0293(19) 0.0059(16) -0.0016(14) -0.0034(14)
C29 0.0194(16) 0.0228(18) 0.0193(16) -0.0030(14) 0.0046(12) -0.0020(13)
C30 0.0157(15) 0.0265(19) 0.0269(18) -0.0076(15) 0.0047(13) -0.0050(13)

loop_
_atom_type_symbol
_atom_type_description
_atom_type_scat_dispersion_real
_atom_type_scat_dispersion_imag
_atom_type_scat_source
C C 0.0033 0.0016 'International Tables Vol C Tables 4.2.6.8 and 6.1.1.4'
H H 0.0000 0.0000 'International Tables Vol C Tables 4.2.6.8 and 6.1.1.4'
O O 0.0106 0.0060 'International Tables Vol C Tables 4.2.6.8 and 6.1.1.4'
S S 0.1246 0.1234 'International Tables Vol C Tables 4.2.6.8 and 6.1.1.4'

loop_
_geom_angle_atom_site_label_1
_geom_angle_atom_site_label_2
_geom_angle_atom_site_label_3
_geom_angle
O3 S1 O1 119.50(14)
O3 S1 C12 108.82(15)
O1 S1 C12 108.58(15)
O3 S1 C11 106.17(15)
O1 S1 C11 107.76(14)
C12 S1 C11 105.08(14)
C2 C1 C19 119.7(3)
C2 C1 H1 120.1
C19 C1 H1 120.1
C3 C2 C1 120.6(3)
C3 C2 H11 119.7
C1 C2 H11 119.7
C2 C3 C4 120.8(3)
C2 C3 H12 119.6
C4 C3 H12 119.6
C20 C4 C3 117.7(3)
C20 C4 C5 121.1(3)
C3 C4 C5 121.3(3)
C6 C5 C17 117.5(3)
C6 C5 C4 121.5(3)
C17 C5 C4 121.0(3)
C7 C6 C5 120.7(3)
C7 C6 H13 119.7
C5 C6 H13 119.7
C6 C7 C8 121.8(3)
C6 C7 H14 119.1
C8 C7 H14 119.1
C7 C8 C18 117.3(3)
C7 C8 C9 121.9(3)
C18 C8 C9 120.7(3)
C10 C9 C8 118.0(3)
C10 C9 C21 123.7(3)
C8 C9 C21 118.3(3)
C9 C10 C11 126.1(3)
C9 C10 H18 117.0
C11 C10 H18 117.0
C10 C11 C22 112.5(3)
C10 C11 S1 109.9(2)
C22 C11 S1 107.4(2)
C10 C11 H6 109.0
C22 C11 H6 109.0
S1 C11 H6 109.0
C29 C12 C13 121.3(3)
C29 C12 S1 119.4(3)
C13 C12 S1 119.3(2)
C12 C13 C14 119.2(3)
C12 C13 H5 120.4
C14 C13 H5 120.4
C13 C14 C15 120.3(3)
C13 C14 H4 119.8
C15 C14 H4 119.8
C30 C15 C14 119.2(3)
C30 C15 C16 120.4(3)
C14 C15 C16 120.4(3)
C15 C16 H3 109.5
C15 C16 H2 109.5
H3 C16 H2 109.5
C15 C16 H26 109.5
H3 C16 H26 109.5
H2 C16 H26 109.5
C18 C17 C5 121.7(3)
C18 C17 H8 119.1
C5 C17 H8 119.1
C17 C18 C8 120.9(3)
C17 C18 H7 119.5
C8 C18 H7 119.5
C1 C19 C20 119.6(3)
C1 C19 H10 120.2
C20 C19 H10 120.2
C19 C20 C4 121.6(3)
C19 C20 H9 119.2
C4 C20 H9 119.2
C9 C21 H16 109.5
C9 C21 H15 109.5
H16 C21 H15 109.5
C9 C21 H17 109.5
H16 C21 H17 109.5
H15 C21 H17 109.5
O2 C22 C23 121.0(3)
O2 C22 C11 119.2(3)
C23 C22 C11 119.8(3)
C28 C23 C24 118.6(3)
C28 C23 C22 123.6(3)
C24 C23 C22 117.8(3)
C25 C24 C23 120.6(3)
C25 C24 H19 119.7
C23 C24 H19 119.7
C26 C25 C24 119.8(3)
C26 C25 H23 120.1
C24 C25 H23 120.1
C25 C26 C27 120.2(3)
C25 C26 H22 119.9
C27 C26 H22 119.9
C26 C27 C28 120.0(3)
C26 C27 H20 120.0
C28 C27 H20 120.0
C27 C28 C23 120.7(3)
C27 C28 H21 119.7
C23 C28 H21 119.7
C12 C29 C30 119.1(3)
C12 C29 H25 120.5
C30 C29 H25 120.5
C29 C30 C15 120.9(3)
C29 C30 H24 119.6
C15 C30 H24 119.6

loop_
_geom_bond_atom_site_label_1
_geom_bond_atom_site_label_2
_geom_bond_distance
S1 O3 1.441(3)
S1 O1 1.443(2)
S1 C12 1.761(3)
S1 C11 1.830(3)
O2 C22 1.218(4)
C1 C2 1.385(5)
C1 C19 1.385(5)
C1 H1 0.9500
C2 C3 1.384(4)
C2 H11 0.9500
C3 C4 1.401(4)
C3 H12 0.9500
C4 C20 1.399(4)
C4 C5 1.488(4)
C5 C6 1.396(4)
C5 C17 1.398(4)
C6 C7 1.390(4)
C6 H13 0.9500
C7 C8 1.393(4)
C7 H14 0.9500
C8 C18 1.401(4)
C8 C9 1.487(4)
C9 C10 1.338(5)
C9 C21 1.509(4)
C10 C11 1.503(4)
C10 H18 0.9500
C11 C22 1.533(5)
C11 H6 1.0000
C12 C29 1.382(4)
C12 C13 1.383(5)
C13 C14 1.392(4)
C13 H5 0.9500
C14 C15 1.394(4)
C14 H4 0.9500
C15 C30 1.390(5)
C15 C16 1.509(5)
C16 H3 0.9800
C16 H2 0.9800
C16 H26 0.9800
C17 C18 1.380(4)
C17 H8 0.9500
C18 H7 0.9500
C19 C20 1.388(4)
C19 H10 0.9500
C20 H9 0.9500
C21 H16 0.9800
C21 H15 0.9800
C21 H17 0.9800
C22 C23 1.492(4)
C23 C28 1.390(4)
C23 C24 1.397(4)
C24 C25 1.389(4)
C24 H19 0.9500
C25 C26 1.377(5)
C25 H23 0.9500
C26 C27 1.383(5)
C26 H22 0.9500
C27 C28 1.384(4)
C27 H20 0.9500
C28 H21 0.9500
C29 C30 1.387(4)
C29 H25 0.9500
C30 H24 0.9500
